data_7212723
loop_
_publ_author_name
'Costa, Jos\'e S\'anchez'
'Castro, Adriana Gonzalez'
'Pievo, Roberta'
'Roubeau, Olivier'
'Modec, Barbara'
'Kozlev\<car, Bojan'
'Teat, Simon J.'
'Gamez, Patrick'
'Reedijk, Jan'

_publ_section_title
;
 Proficiency of the electron-deficient 1,3,5-triazine ring to generate
 anion--\p and lone pair--\p interactions
;
_journal_issue 10
_journal_name_full CrystEngComm
_journal_page_first 3057
_journal_paper_doi 10.1039/c004478d
_journal_volume 12
_journal_year 2010
_chemical_formula_moiety 'C29 H26 Br2 Cl Cu N7 S2'
_chemical_formula_sum 'C29 H26 Br2 Cl Cu N7 S2'
_chemical_formula_weight 795.50
_chemical_name_systematic
;
?
;
_space_group_IT_number 2
_symmetry_cell_setting triclinic
_symmetry_space_group_name_Hall '-P 1'
_symmetry_space_group_name_H-M 'P -1'
_atom_sites_solution_hydrogens geom
_atom_sites_solution_primary direct
_atom_sites_solution_secondary difmap
_audit_creation_method SHELXL-97
_cell_angle_alpha 94.36(3)
_cell_angle_beta 102.67(3)
_cell_angle_gamma 95.74(3)
_cell_formula_units_Z 2
_cell_length_a 11.469(2)
_cell_length_b 11.969(2)
_cell_length_c 13.097(3)
_cell_measurement_reflns_used 32554
_cell_measurement_temperature 150(2)
_cell_measurement_theta_max 27.878
_cell_measurement_theta_min 0.998
_cell_volume 1736.4(6)
_computing_cell_refinement 'HKL Scalepack (Otwinowski & Minor 1997)'
_computing_data_collection 'Collect (Bruker AXS BV, 1997-2004)'
_computing_data_reduction 'HKL Denzo and Scalepack (Otwinowski & Minor 1997)'
_computing_structure_refinement 'SHELXL-97 (Sheldrick, 1997)'
_computing_structure_solution 'SHELXS-97 (Sheldrick, 1990)'
_diffrn_ambient_temperature 150(2)
_diffrn_detector_area_resol_mean 9
_diffrn_measured_fraction_theta_full 0.985
_diffrn_measured_fraction_theta_max 0.985
_diffrn_measurement_device_type Kappa-CCD
_diffrn_measurement_method CCD
_diffrn_radiation_monochromator graphite
_diffrn_radiation_source 'fine-focus sealed tube'
_diffrn_radiation_type MoK\a
_diffrn_radiation_wavelength 0.71073
_diffrn_reflns_av_R_equivalents 0.0477
_diffrn_reflns_av_sigmaI/netI 0.0737
_diffrn_reflns_limit_h_max 14
_diffrn_reflns_limit_h_min -14
_diffrn_reflns_limit_k_max 14
_diffrn_reflns_limit_k_min -14
_diffrn_reflns_limit_l_max 15
_diffrn_reflns_limit_l_min -16
_diffrn_reflns_number 13493
_diffrn_reflns_theta_full 26.37
_diffrn_reflns_theta_max 26.37
_diffrn_reflns_theta_min 3.20
_exptl_absorpt_coefficient_mu 3.157
_exptl_absorpt_correction_T_max 0.85
_exptl_absorpt_correction_T_min 0.64
_exptl_absorpt_correction_type multi-scan
_exptl_absorpt_process_details MULABS
_exptl_crystal_colour yellow
_exptl_crystal_density_diffrn 1.522
_exptl_crystal_density_method 'not measured'
_exptl_crystal_description plate
_exptl_crystal_F_000 794
_exptl_crystal_size_max 0.15
_exptl_crystal_size_mid 0.12
_exptl_crystal_size_min 0.05
_platon_squeeze_details
;
;
_refine_diff_density_max 0.747
_refine_diff_density_min -0.703
_refine_diff_density_rms 0.099
_refine_ls_extinction_method none
_refine_ls_goodness_of_fit_ref 0.959
_refine_ls_hydrogen_treatment constr
_refine_ls_matrix_type full
_refine_ls_number_parameters 379
_refine_ls_number_reflns 6984
_refine_ls_number_restraints 0
_refine_ls_restrained_S_all 0.959
_refine_ls_R_factor_all 0.0739
_refine_ls_R_factor_gt 0.0423
_refine_ls_shift/su_max 0.001
_refine_ls_shift/su_mean 0.000
_refine_ls_structure_factor_coef Fsqd
_refine_ls_weighting_details 'calc w=1/[\s^2^(Fo^2^)+(0.0508P)^2^+0.0000P] where P=(Fo^2^+2Fc^2^)/3'
_refine_ls_weighting_scheme calc
_refine_ls_wR_factor_gt 0.0988
_refine_ls_wR_factor_ref 0.1084
_reflns_number_gt 4664
_reflns_number_total 6984
_reflns_threshold_expression >2sigma(I)
_cod_data_source_file c004478d.txt
_cod_data_source_block test2
_cod_original_cell_volume 1736.3(6)
_cod_original_sg_symbol_H-M P-1
_cod_database_code 7212723

loop_
_symmetry_equiv_pos_as_xyz
'x, y, z'
'-x, -y, -z'

loop_
_atom_site_label
_atom_site_type_symbol
_atom_site_fract_x
_atom_site_fract_y
_atom_site_fract_z
_atom_site_U_iso_or_equiv
_atom_site_adp_type
_atom_site_occupancy
_atom_site_symmetry_multiplicity
_atom_site_calc_flag
_atom_site_refinement_flags
Cu1 Cu 0.49794(4) 0.41729(4) 0.28490(4) 0.02414(13) Uani 1 1 d .
Br1 Br 0.38452(4) 0.45871(4) 0.11473(3) 0.03163(13) Uani 1 1 d .
Br2 Br 0.60635(4) 0.38364(4) 0.45795(3) 0.02998(12) Uani 1 1 d .
S37 S 0.92436(11) 0.34556(11) 0.07102(9) 0.0402(3) Uani 1 1 d .
S21 S 0.46908(11) -0.09638(10) 0.10558(9) 0.0373(3) Uani 1 1 d .
Cl1 Cl 0.89305(11) 0.09278(11) 0.43325(10) 0.0480(3) Uani 1 1 d .
N26 N 0.6097(3) 0.5575(3) 0.2867(3) 0.0260(8) Uani 1 1 d .
N4 N 0.6312(3) 0.2663(3) 0.2269(2) 0.0235(7) Uani 1 1 d .
N10 N 0.3557(3) 0.3100(3) 0.2945(3) 0.0258(8) Uani 1 1 d .
N2 N 0.6785(3) 0.1084(3) 0.3255(3) 0.0278(8) Uani 1 1 d .
N7 N 0.4859(3) 0.1180(3) 0.2314(3) 0.0253(7) Uani 1 1 d .
N6 N 0.8340(3) 0.2559(3) 0.3205(3) 0.0293(8) Uani 1 1 d .
C3 C 0.6015(4) 0.1668(3) 0.2614(3) 0.0246(9) Uani 1 1 d .
C25 C 0.6837(4) 0.5730(3) 0.2201(3) 0.0271(9) Uani 1 1 d .
C5 C 0.7480(4) 0.3057(3) 0.2575(3) 0.0263(9) Uani 1 1 d .
C9 C 0.3101(4) 0.2171(3) 0.2275(3) 0.0289(10) Uani 1 1 d .
N23 N 0.7859(3) 0.4038(3) 0.2226(3) 0.0254(8) Uani 1 1 d .
C31 C 0.9108(4) 0.4540(4) 0.2554(3) 0.0299(10) Uani 1 1 d .
C15 C 0.4421(4) 0.0233(3) 0.2800(3) 0.0264(9) Uani 1 1 d .
C20 C 0.4210(4) -0.0833(4) 0.2243(3) 0.0302(10) Uani 1 1 d .
C1 C 0.7886(4) 0.1607(4) 0.3496(3) 0.0294(10) Uani 1 1 d .
C36 C 0.9840(4) 0.4390(4) 0.1847(3) 0.0315(10) Uani 1 1 d .
C30 C 0.7416(4) 0.6797(4) 0.2141(4) 0.0371(11) Uani 1 1 d .
H30A H 0.7919 0.6895 0.1659 0.045 Uiso 1 1 calc R
C27 C 0.5958(4) 0.6470(4) 0.3492(3) 0.0334(10) Uani 1 1 d .
H27A H 0.5454 0.6364 0.3973 0.040 Uiso 1 1 calc R
C8 C 0.3916(4) 0.1707(4) 0.1632(3) 0.0291(9) Uani 1 1 d .
H8A H 0.3441 0.1140 0.1064 0.035 Uiso 1 1 calc R
H8B H 0.4289 0.2324 0.1303 0.035 Uiso 1 1 calc R
C19 C 0.3646(4) -0.1716(4) 0.2672(3) 0.0362(11) Uani 1 1 d .
H19A H 0.3479 -0.2452 0.2307 0.043 Uiso 1 1 calc R
C35 C 1.1005(4) 0.4975(4) 0.2111(4) 0.0366(11) Uani 1 1 d .
H35A H 1.1529 0.4897 0.1646 0.044 Uiso 1 1 calc R
C16 C 0.4134(4) 0.0422(4) 0.3762(3) 0.0324(10) Uani 1 1 d .
H16A H 0.4310 0.1153 0.4136 0.039 Uiso 1 1 calc R
C32 C 0.9508(4) 0.5222(4) 0.3502(4) 0.0349(11) Uani 1 1 d .
H32A H 0.8993 0.5304 0.3974 0.042 Uiso 1 1 calc R
C17 C 0.3587(4) -0.0462(4) 0.4179(4) 0.0381(11) Uani 1 1 d .
H17A H 0.3387 -0.0343 0.4842 0.046 Uiso 1 1 calc R
C14 C 0.1963(4) 0.1614(4) 0.2242(4) 0.0407(12) Uani 1 1 d .
H14A H 0.1650 0.0972 0.1751 0.049 Uiso 1 1 calc R
C11 C 0.2907(4) 0.3456(4) 0.3615(4) 0.0330(10) Uani 1 1 d .
H11A H 0.3233 0.4097 0.4105 0.040 Uiso 1 1 calc R
C24 C 0.7048(4) 0.4700(3) 0.1562(3) 0.0265(9) Uani 1 1 d .
H24A H 0.6271 0.4231 0.1255 0.032 Uiso 1 1 calc R
H24B H 0.7406 0.4934 0.0977 0.032 Uiso 1 1 calc R
C33 C 1.0662(4) 0.5775(4) 0.3744(4) 0.0407(12) Uani 1 1 d .
H33A H 1.0957 0.6235 0.4391 0.049 Uiso 1 1 calc R
C34 C 1.1389(4) 0.5652(4) 0.3033(4) 0.0408(12) Uani 1 1 d .
H34A H 1.2176 0.6052 0.3194 0.049 Uiso 1 1 calc R
C13 C 0.1297(4) 0.1991(4) 0.2913(4) 0.0466(13) Uani 1 1 d .
H13A H 0.0520 0.1618 0.2892 0.056 Uiso 1 1 calc R
C28 C 0.6522(5) 0.7546(4) 0.3464(4) 0.0424(12) Uani 1 1 d .
H28A H 0.6398 0.8162 0.3913 0.051 Uiso 1 1 calc R
C12 C 0.1768(4) 0.2918(4) 0.3619(4) 0.0457(13) Uani 1 1 d .
H12A H 0.1328 0.3189 0.4103 0.055 Uiso 1 1 calc R
C29 C 0.7256(5) 0.7709(4) 0.2786(4) 0.0439(12) Uani 1 1 d .
H29A H 0.7652 0.8438 0.2758 0.053 Uiso 1 1 calc R
C38 C 1.0488(5) 0.3426(5) 0.0079(4) 0.0478(13) Uani 1 1 d .
H38A H 1.0242 0.2919 -0.0574 0.072 Uiso 1 1 calc R
H38B H 1.1165 0.3154 0.0550 0.072 Uiso 1 1 calc R
H38C H 1.0734 0.4189 -0.0081 0.072 Uiso 1 1 calc R
C22 C 0.4250(5) -0.2441(4) 0.0602(4) 0.0505(14) Uani 1 1 d .
H22A H 0.4480 -0.2610 -0.0065 0.076 Uiso 1 1 calc R
H22B H 0.3376 -0.2613 0.0499 0.076 Uiso 1 1 calc R
H22C H 0.4654 -0.2902 0.1127 0.076 Uiso 1 1 calc R
C18 C 0.3334(4) -0.1520(4) 0.3621(4) 0.0382(11) Uani 1 1 d .
H18A H 0.2938 -0.2122 0.3898 0.046 Uiso 1 1 calc R

loop_
_atom_site_aniso_label
_atom_site_aniso_U_11
_atom_site_aniso_U_22
_atom_site_aniso_U_33
_atom_site_aniso_U_23
_atom_site_aniso_U_13
_atom_site_aniso_U_12
Cu1 0.0219(3) 0.0248(3) 0.0261(3) 0.00675(19) 0.00684(19) -0.0016(2)
Br1 0.0246(2) 0.0361(3) 0.0337(2) 0.01500(19) 0.00347(17) -0.00010(18)
Br2 0.0314(2) 0.0341(3) 0.0253(2) 0.00611(17) 0.00687(17) 0.00512(19)
S37 0.0306(6) 0.0481(7) 0.0422(7) -0.0031(5) 0.0142(5) -0.0008(5)
S21 0.0509(8) 0.0286(6) 0.0353(6) 0.0026(5) 0.0195(5) -0.0025(5)
Cl1 0.0302(6) 0.0555(8) 0.0628(8) 0.0354(6) 0.0082(5) 0.0100(6)
N26 0.0262(19) 0.0254(19) 0.0266(18) 0.0073(14) 0.0057(14) 0.0022(14)
N4 0.0247(18) 0.0222(18) 0.0238(18) 0.0058(13) 0.0065(14) -0.0010(14)
N10 0.0235(18) 0.0251(19) 0.0301(19) 0.0101(15) 0.0071(14) 0.0012(15)
N2 0.0239(18) 0.0272(19) 0.034(2) 0.0106(15) 0.0095(15) 0.0006(15)
N7 0.0258(19) 0.0220(18) 0.0281(19) 0.0081(14) 0.0061(14) -0.0016(14)
N6 0.0224(18) 0.031(2) 0.037(2) 0.0129(16) 0.0088(15) 0.0025(15)
C3 0.026(2) 0.028(2) 0.022(2) 0.0032(16) 0.0107(16) 0.0014(17)
C25 0.024(2) 0.027(2) 0.031(2) 0.0078(17) 0.0061(17) 0.0009(17)
C5 0.030(2) 0.029(2) 0.022(2) 0.0017(16) 0.0112(17) -0.0009(18)
C9 0.028(2) 0.025(2) 0.034(2) 0.0137(18) 0.0070(18) -0.0001(18)
N23 0.0221(18) 0.0275(19) 0.0272(19) 0.0073(14) 0.0073(14) -0.0012(14)
C31 0.027(2) 0.027(2) 0.035(2) 0.0094(18) 0.0046(18) -0.0016(18)
C15 0.022(2) 0.025(2) 0.032(2) 0.0078(17) 0.0065(17) -0.0002(17)
C20 0.027(2) 0.031(2) 0.033(2) 0.0070(18) 0.0080(18) 0.0006(18)
C1 0.027(2) 0.032(2) 0.032(2) 0.0113(18) 0.0076(18) 0.0080(19)
C36 0.027(2) 0.027(2) 0.042(3) 0.0095(19) 0.0094(19) 0.0021(18)
C30 0.041(3) 0.030(3) 0.043(3) 0.010(2) 0.018(2) -0.002(2)
C27 0.032(2) 0.036(3) 0.032(2) 0.0012(19) 0.0100(19) -0.001(2)
C8 0.024(2) 0.029(2) 0.032(2) 0.0076(18) 0.0028(17) -0.0050(18)
C19 0.044(3) 0.027(2) 0.038(3) 0.0091(19) 0.011(2) -0.003(2)
C35 0.028(2) 0.037(3) 0.045(3) 0.014(2) 0.008(2) 0.001(2)
C16 0.033(2) 0.030(2) 0.034(2) 0.0056(18) 0.0083(19) 0.0006(19)
C32 0.027(2) 0.028(2) 0.046(3) 0.009(2) 0.000(2) -0.0021(19)
C17 0.041(3) 0.046(3) 0.032(3) 0.014(2) 0.017(2) 0.003(2)
C14 0.030(3) 0.035(3) 0.055(3) 0.007(2) 0.008(2) -0.005(2)
C11 0.032(2) 0.031(2) 0.040(3) 0.0100(19) 0.016(2) 0.0042(19)
C24 0.024(2) 0.028(2) 0.025(2) 0.0075(17) 0.0024(16) -0.0020(17)
C33 0.038(3) 0.034(3) 0.042(3) 0.003(2) -0.004(2) -0.003(2)
C34 0.028(3) 0.038(3) 0.054(3) 0.012(2) 0.006(2) -0.005(2)
C13 0.028(3) 0.047(3) 0.069(4) 0.019(3) 0.020(2) 0.002(2)
C28 0.059(3) 0.032(3) 0.038(3) 0.002(2) 0.014(2) 0.011(2)
C12 0.038(3) 0.050(3) 0.060(3) 0.019(3) 0.027(2) 0.007(2)
C29 0.052(3) 0.025(3) 0.056(3) 0.005(2) 0.019(3) -0.004(2)
C38 0.046(3) 0.060(4) 0.046(3) 0.004(2) 0.027(2) 0.011(3)
C22 0.070(4) 0.032(3) 0.047(3) -0.010(2) 0.020(3) -0.012(3)
C18 0.034(3) 0.040(3) 0.043(3) 0.019(2) 0.012(2) -0.002(2)

loop_
_atom_type_symbol
_atom_type_description
_atom_type_scat_dispersion_real
_atom_type_scat_dispersion_imag
_atom_type_scat_source
C C 0.0033 0.0016 'International Tables Vol C Tables 4.2.6.8 and 6.1.1.4'
H H 0.0000 0.0000 'International Tables Vol C Tables 4.2.6.8 and 6.1.1.4'
N N 0.0061 0.0033 'International Tables Vol C Tables 4.2.6.8 and 6.1.1.4'
S S 0.1246 0.1234 'International Tables Vol C Tables 4.2.6.8 and 6.1.1.4'
Cu Cu 0.3201 1.2651 'International Tables Vol C Tables 4.2.6.8 and 6.1.1.4'
Br Br -0.2901 2.4595 'International Tables Vol C Tables 4.2.6.8 and 6.1.1.4'
Cl Cl 0.1484 0.1585 'International Tables Vol C Tables 4.2.6.8 and 6.1.1.4'

loop_
_geom_angle_atom_site_label_1
_geom_angle_atom_site_label_2
_geom_angle_atom_site_label_3
_geom_angle
N26 Cu1 N10 163.26(14)
N26 Cu1 Br2 91.38(10)
N10 Cu1 Br2 91.55(10)
N26 Cu1 Br1 87.85(10)
N10 Cu1 Br1 88.41(10)
Br2 Cu1 Br1 177.15(3)
C36 S37 C38 103.1(2)
C20 S21 C22 102.6(2)
C27 N26 C25 118.3(4)
C27 N26 Cu1 115.7(3)
C25 N26 Cu1 125.2(3)
C5 N4 C3 114.5(3)
C11 N10 C9 118.2(4)
C11 N10 Cu1 115.7(3)
C9 N10 Cu1 125.0(3)
C1 N2 C3 111.6(3)
C3 N7 C15 122.0(3)
C3 N7 C8 122.3(3)
C15 N7 C8 114.7(3)
C1 N6 C5 111.6(3)
N4 C3 N7 118.9(4)
N4 C3 N2 125.6(4)
N7 C3 N2 115.5(3)
N26 C25 C30 121.1(4)
N26 C25 C24 117.4(3)
C30 C25 C24 121.4(4)
N4 C5 N23 118.0(4)
N4 C5 N6 125.8(4)
N23 C5 N6 116.1(4)
N10 C9 C14 121.3(4)
N10 C9 C8 116.9(3)
C14 C9 C8 121.6(4)
C5 N23 C31 121.2(3)
C5 N23 C24 123.3(3)
C31 N23 C24 115.3(3)
C36 C31 C32 122.2(4)
C36 C31 N23 117.4(4)
C32 C31 N23 120.2(4)
C16 C15 C20 121.9(4)
C16 C15 N7 119.1(4)
C20 C15 N7 118.7(4)
C15 C20 C19 117.8(4)
C15 C20 S21 117.0(3)
C19 C20 S21 125.2(4)
N2 C1 N6 130.8(4)
N2 C1 Cl1 114.7(3)
N6 C1 Cl1 114.5(3)
C31 C36 C35 117.5(4)
C31 C36 S37 117.3(3)
C35 C36 S37 125.1(4)
C29 C30 C25 119.7(4)
C29 C30 H30A 120.1
C25 C30 H30A 120.1
N26 C27 C28 122.6(4)
N26 C27 H27A 118.7
C28 C27 H27A 118.7
N7 C8 C9 109.5(3)
N7 C8 H8A 109.8
C9 C8 H8A 109.8
N7 C8 H8B 109.8
C9 C8 H8B 109.8
H8A C8 H8B 108.2
C18 C19 C20 120.1(4)
C18 C19 H19A 119.9
C20 C19 H19A 119.9
C34 C35 C36 120.2(4)
C34 C35 H35A 119.9
C36 C35 H35A 119.9
C15 C16 C17 119.5(4)
C15 C16 H16A 120.3
C17 C16 H16A 120.3
C33 C32 C31 118.9(5)
C33 C32 H32A 120.6
C31 C32 H32A 120.6
C18 C17 C16 119.5(4)
C18 C17 H17A 120.3
C16 C17 H17A 120.3
C13 C14 C9 120.2(5)
C13 C14 H14A 119.9
C9 C14 H14A 119.9
N10 C11 C12 122.4(4)
N10 C11 H11A 118.8
C12 C11 H11A 118.8
N23 C24 C25 110.2(3)
N23 C24 H24A 109.6
C25 C24 H24A 109.6
N23 C24 H24B 109.6
C25 C24 H24B 109.6
H24A C24 H24B 108.1
C32 C33 C34 119.4(4)
C32 C33 H33A 120.3
C34 C33 H33A 120.3
C35 C34 C33 121.8(4)
C35 C34 H34A 119.1
C33 C34 H34A 119.1
C14 C13 C12 119.0(4)
C14 C13 H13A 120.5
C12 C13 H13A 120.5
C29 C28 C27 119.4(4)
C29 C28 H28A 120.3
C27 C28 H28A 120.3
C13 C12 C11 118.8(5)
C13 C12 H12A 120.6
C11 C12 H12A 120.6
C28 C29 C30 118.9(4)
C28 C29 H29A 120.5
C30 C29 H29A 120.5
S37 C38 H38A 109.5
S37 C38 H38B 109.5
H38A C38 H38B 109.5
S37 C38 H38C 109.5
H38A C38 H38C 109.5
H38B C38 H38C 109.5
S21 C22 H22A 109.5
S21 C22 H22B 109.5
H22A C22 H22B 109.5
S21 C22 H22C 109.5
H22A C22 H22C 109.5
H22B C22 H22C 109.5
C19 C18 C17 121.1(4)
C19 C18 H18A 119.4
C17 C18 H18A 119.4

loop_
_geom_bond_atom_site_label_1
_geom_bond_atom_site_label_2
_geom_bond_distance
Cu1 N26 2.002(3)
Cu1 N10 2.005(3)
Cu1 Br2 2.4183(9)
Cu1 Br1 2.4352(10)
S37 C36 1.756(5)
S37 C38 1.801(5)
S21 C20 1.761(4)
S21 C22 1.807(5)
Cl1 C1 1.747(4)
N26 C27 1.343(6)
N26 C25 1.354(5)
N4 C5 1.336(5)
N4 C3 1.344(5)
N10 C11 1.342(5)
N10 C9 1.346(5)
N2 C1 1.312(5)
N2 C3 1.364(5)
N7 C3 1.355(5)
N7 C15 1.441(5)
N7 C8 1.471(5)
N6 C1 1.322(5)
N6 C5 1.359(5)
C25 C30 1.396(6)
C25 C24 1.507(6)
C5 N23 1.357(5)
C9 C14 1.395(6)
C9 C8 1.506(6)
N23 C31 1.455(5)
N23 C24 1.466(5)
C31 C36 1.392(6)
C31 C32 1.393(6)
C15 C16 1.380(6)
C15 C20 1.392(6)
C20 C19 1.402(6)
C36 C35 1.403(6)
C30 C29 1.380(7)
C30 H30A 0.9500
C27 C28 1.388(6)
C27 H27A 0.9500
C8 H8A 0.9900
C8 H8B 0.9900
C19 C18 1.378(6)
C19 H19A 0.9500
C35 C34 1.363(7)
C35 H35A 0.9500
C16 C17 1.384(6)
C16 H16A 0.9500
C32 C33 1.378(6)
C32 H32A 0.9500
C17 C18 1.384(7)
C17 H17A 0.9500
C14 C13 1.364(7)
C14 H14A 0.9500
C11 C12 1.400(6)
C11 H11A 0.9500
C24 H24A 0.9900
C24 H24B 0.9900
C33 C34 1.388(7)
C33 H33A 0.9500
C34 H34A 0.9500
C13 C12 1.372(7)
C13 H13A 0.9500
C28 C29 1.363(7)
C28 H28A 0.9500
C12 H12A 0.9500
C29 H29A 0.9500
C38 H38A 0.9800
C38 H38B 0.9800
C38 H38C 0.9800
C22 H22A 0.9800
C22 H22B 0.9800
C22 H22C 0.9800
C18 H18A 0.9500

loop_
_platon_squeeze_void_nr
_platon_squeeze_void_average_x
_platon_squeeze_void_average_y
_platon_squeeze_void_average_z
_platon_squeeze_void_volume
_platon_squeeze_void_count_electrons
1 0.000 0.000 0.000 255.8 5.8
